data_7211874
loop_
_publ_author_name
'Wang, Zhuo'
'Xing, Yong-Heng'
'Wang, Chun-Guang'
'Sun, Li-Xian'
'Zhang, Jian'
'Ge, Mao-Fa'
'Niu, Shu-Yun'

_publ_section_title
;
 Synthesis, structure and luminescent properties of coordination polymers
 with 1,2-benzenedicarboxylic acid and a series of flexible dicarboxylate
 ligands
;
_journal_issue 3
_journal_name_full CrystEngComm
_journal_page_first 762
_journal_paper_doi 10.1039/b916127a
_journal_volume 12
_journal_year 2010
_chemical_formula_sum 'C11 H12 Eu O8'
_chemical_formula_weight 424.17
_chemical_name_systematic
;
?
;
_space_group_IT_number 14
_symmetry_cell_setting monoclinic
_symmetry_space_group_name_Hall '-P 2yn'
_symmetry_space_group_name_H-M 'P 1 21/n 1'
_atom_sites_solution_hydrogens geom
_atom_sites_solution_primary direct
_atom_sites_solution_secondary difmap
_audit_creation_method SHELXL-97
_cell_angle_alpha 90.00
_cell_angle_beta 93.626(3)
_cell_angle_gamma 90.00
_cell_formula_units_Z 4
_cell_length_a 13.362(3)
_cell_length_b 5.9634(13)
_cell_length_c 15.641(3)
_cell_measurement_reflns_used 5920
_cell_measurement_temperature 293(2)
_cell_measurement_theta_max 25
_cell_measurement_theta_min 1.94
_cell_volume 1243.8(5)
_computing_cell_refinement 'Bruker SMART'
_computing_data_collection 'Bruker SMART'
_computing_data_reduction 'Bruker SAINT'
_computing_molecular_graphics 'Bruker SHELXTL'
_computing_publication_material 'Bruker SHELXTL'
_computing_structure_refinement 'SHELXL-97 (Sheldrick, 1997)'
_computing_structure_solution 'SHELXS-97 (Sheldrick, 1990)'
_diffrn_ambient_temperature 293(2)
_diffrn_measured_fraction_theta_full 0.999
_diffrn_measured_fraction_theta_max 0.999
_diffrn_measurement_device_type 'Bruker SMART APEX'
_diffrn_measurement_method 'phi and omega scans'
_diffrn_radiation_monochromator graphite
_diffrn_radiation_source 'fine-focus sealed tube'
_diffrn_radiation_type MoK\a
_diffrn_radiation_wavelength 0.71073
_diffrn_reflns_av_R_equivalents 0.0541
_diffrn_reflns_av_sigmaI/netI 0.0655
_diffrn_reflns_limit_h_max 15
_diffrn_reflns_limit_h_min -14
_diffrn_reflns_limit_k_max 6
_diffrn_reflns_limit_k_min -7
_diffrn_reflns_limit_l_max 15
_diffrn_reflns_limit_l_min -18
_diffrn_reflns_number 5920
_diffrn_reflns_theta_full 25.00
_diffrn_reflns_theta_max 25.00
_diffrn_reflns_theta_min 1.94
_diffrn_standards_decay_% 0
_diffrn_standards_interval_count 0
_diffrn_standards_interval_time 0
_diffrn_standards_number 0
_exptl_absorpt_coefficient_mu 5.079
_exptl_absorpt_correction_T_max 0.6150
_exptl_absorpt_correction_T_min 0.4933
_exptl_absorpt_correction_type multi-scan
_exptl_crystal_colour colorless
_exptl_crystal_density_diffrn 2.265
_exptl_crystal_density_method 'not measured'
_exptl_crystal_description block
_exptl_crystal_F_000 820
_exptl_crystal_size_max 0.16
_exptl_crystal_size_mid 0.15
_exptl_crystal_size_min 0.11
_refine_diff_density_max 0.878
_refine_diff_density_min -0.751
_refine_diff_density_rms 0.178
_refine_ls_extinction_method none
_refine_ls_goodness_of_fit_ref 0.972
_refine_ls_hydrogen_treatment mixed
_refine_ls_matrix_type full
_refine_ls_number_parameters 178
_refine_ls_number_reflns 2187
_refine_ls_number_restraints 4
_refine_ls_restrained_S_all 0.971
_refine_ls_R_factor_all 0.0543
_refine_ls_R_factor_gt 0.0355
_refine_ls_shift/su_max 0.001
_refine_ls_shift/su_mean 0.000
_refine_ls_structure_factor_coef Fsqd
_refine_ls_weighting_details 'calc w=1/[\s^2^(Fo^2^)+(0.0268P)^2^+0.0000P] where P=(Fo^2^+2Fc^2^)/3'
_refine_ls_weighting_scheme calc
_refine_ls_wR_factor_gt 0.0639
_refine_ls_wR_factor_ref 0.0698
_reflns_number_gt 1679
_reflns_number_total 2187
_reflns_threshold_expression >2sigma(I)
_cod_data_source_file b916127a.txt
_cod_data_source_block wz-320-3a
_cod_depositor_comments
;
The following automatic conversions were performed:

'_symmetry_cell_setting' value 'Monoclinic' changed to 'monoclinic'
according to /home/saulius/struct/CIF-dictionaries/cif_core.dic
dictionary named 'cif_core.dic' version 2.4.2 from 2011-04-26.

Automatic conversion script
Id: cif_fix_values 1891 2012-01-12 08:04:46Z andrius 
;
_cod_original_sg_symbol_H-M P2(1)/n
_cod_database_code 7211874

loop_
_symmetry_equiv_pos_as_xyz
'x, y, z'
'-x+1/2, y+1/2, -z+1/2'
'-x, -y, -z'
'x-1/2, -y-1/2, z-1/2'

loop_
_atom_site_label
_atom_site_type_symbol
_atom_site_fract_x
_atom_site_fract_y
_atom_site_fract_z
_atom_site_U_iso_or_equiv
_atom_site_adp_type
_atom_site_occupancy
_atom_site_symmetry_multiplicity
_atom_site_calc_flag
_atom_site_refinement_flags
Eu1 Eu 0.86942(3) 0.08015(6) 0.41937(2) 0.01618(12) Uani 1 1 d .
C1 C 0.9873(5) 0.3605(11) 0.3226(4) 0.0198(17) Uani 1 1 d .
C2 C 1.0499(5) 0.5101(11) 0.2713(4) 0.0155(16) Uani 1 1 d .
C3 C 1.0640(6) 0.4612(13) 0.1866(4) 0.0274(19) Uani 1 1 d .
H6A H 1.0324 0.3364 0.1616 0.033 Uiso 1 1 calc R
C4 C 1.1239(6) 0.5933(14) 0.1382(4) 0.0316(19) Uani 1 1 d .
H5C H 1.1335 0.5559 0.0815 0.038 Uiso 1 1 calc R
C5 C 1.1688(5) 0.7791(13) 0.1741(4) 0.0278(18) Uani 1 1 d .
H4A H 1.2089 0.8693 0.1419 0.033 Uiso 1 1 calc R
C6 C 1.1549(5) 0.8340(12) 0.2594(4) 0.0232(17) Uani 1 1 d .
H3A H 1.1847 0.9623 0.2833 0.035 Uiso 1 1 calc R
C7 C 1.0969(5) 0.6989(11) 0.3088(4) 0.0189(16) Uani 1 1 d .
C8 C 1.0949(5) 0.7607(12) 0.4015(4) 0.0168(15) Uiso 1 1 d .
C9 C 0.6818(5) 0.2995(12) 0.4022(4) 0.0195(17) Uani 1 1 d .
C10 C 0.5938(5) 0.4521(13) 0.4121(4) 0.0277(18) Uani 1 1 d .
H10A H 0.5458 0.4304 0.3636 0.033 Uiso 1 1 calc R
H10B H 0.6168 0.6063 0.4106 0.033 Uiso 1 1 calc R
C11 C 0.5411(5) 0.4150(12) 0.4942(4) 0.0248(17) Uani 1 1 d .
H11A H 0.5124 0.2655 0.4934 0.037 Uiso 1 1 calc R
H11B H 0.5900 0.4239 0.5427 0.037 Uiso 1 1 calc R
O1 O 0.9334(4) 0.2119(8) 0.2852(3) 0.0287(13) Uani 1 1 d .
O1W O 0.8073(4) -0.1963(9) 0.3158(3) 0.0345(14) Uani 1 1 d D
H1WA H 0.780(6) -0.327(7) 0.332(5) 0.052 Uiso 1 1 d D
H1WB H 0.797(6) -0.166(13) 0.2610(17) 0.052 Uiso 1 1 d D
O2 O 0.9887(3) 0.3843(7) 0.4035(3) 0.0196(11) Uani 1 1 d .
O2W O 0.8391(4) -0.2436(9) 0.5042(3) 0.0302(12) Uani 1 1 d D
H8A H 0.872(5) -0.318(11) 0.546(3) 0.045 Uiso 1 1 d D
H8B H 0.797(5) -0.356(9) 0.495(5) 0.045 Uiso 1 1 d D
O3 O 1.0268(3) 0.8882(8) 0.4278(3) 0.0239(12) Uiso 1 1 d .
O4 O 1.1664(3) 0.7034(8) 0.4520(3) 0.0249(12) Uiso 1 1 d .
O5 O 0.7569(4) 0.3789(8) 0.3642(3) 0.0305(13) Uani 1 1 d .
O6 O 0.6849(4) 0.1055(8) 0.4300(3) 0.0293(12) Uani 1 1 d .

loop_
_atom_site_aniso_label
_atom_site_aniso_U_11
_atom_site_aniso_U_22
_atom_site_aniso_U_33
_atom_site_aniso_U_23
_atom_site_aniso_U_13
_atom_site_aniso_U_12
Eu1 0.0186(2) 0.01398(19) 0.01602(19) -0.00014(17) 0.00119(13) 0.00082(18)
C1 0.019(4) 0.012(4) 0.028(4) 0.003(3) 0.001(3) 0.006(3)
C2 0.013(4) 0.021(4) 0.013(4) 0.003(3) 0.002(3) -0.003(3)
C3 0.037(5) 0.027(5) 0.019(4) -0.005(3) 0.004(3) -0.002(4)
C4 0.035(5) 0.042(5) 0.017(4) 0.002(4) -0.005(3) 0.004(5)
C5 0.028(4) 0.031(5) 0.025(4) 0.008(4) 0.006(3) 0.001(4)
C6 0.026(4) 0.019(4) 0.023(4) -0.001(3) -0.005(3) -0.008(3)
C7 0.020(4) 0.021(4) 0.016(4) -0.001(3) 0.003(3) 0.006(3)
C9 0.019(4) 0.028(5) 0.010(4) -0.004(3) -0.007(3) 0.002(3)
C10 0.026(4) 0.028(5) 0.029(4) 0.007(4) 0.000(3) 0.009(4)
C11 0.020(4) 0.027(4) 0.028(4) 0.000(4) 0.004(3) 0.005(4)
O1 0.037(3) 0.031(3) 0.018(3) -0.008(2) 0.002(2) -0.012(3)
O1W 0.061(4) 0.024(3) 0.018(3) -0.002(3) 0.001(3) -0.014(3)
O2 0.029(3) 0.018(3) 0.013(3) -0.004(2) 0.004(2) -0.004(2)
O2W 0.035(3) 0.015(3) 0.040(3) 0.012(3) -0.006(2) -0.004(3)
O5 0.023(3) 0.033(3) 0.036(3) 0.015(3) 0.008(2) 0.011(3)
O6 0.028(3) 0.019(3) 0.041(3) 0.002(3) 0.006(2) 0.003(3)

loop_
_atom_type_symbol
_atom_type_description
_atom_type_scat_dispersion_real
_atom_type_scat_dispersion_imag
_atom_type_scat_source
C C 0.0033 0.0016 'International Tables Vol C Tables 4.2.6.8 and 6.1.1.4'
H H 0.0000 0.0000 'International Tables Vol C Tables 4.2.6.8 and 6.1.1.4'
O O 0.0106 0.0060 'International Tables Vol C Tables 4.2.6.8 and 6.1.1.4'
Eu Eu -0.1578 3.6682 'International Tables Vol C Tables 4.2.6.8 and 6.1.1.4'

loop_
_geom_angle_atom_site_label_1
_geom_angle_atom_site_label_2
_geom_angle_atom_site_label_3
_geom_angle
_geom_angle_site_symmetry_1
_geom_angle_site_symmetry_3
O3 Eu1 O2W 76.24(17) 1_545 .
O3 Eu1 O1W 88.52(18) 1_545 .
O2W Eu1 O1W 76.01(17) . .
O3 Eu1 O2 77.47(15) 1_545 .
O2W Eu1 O2 142.37(15) . .
O1W Eu1 O2 129.60(16) . .
O3 Eu1 O1 81.21(16) 1_545 .
O2W Eu1 O1 144.70(18) . .
O1W Eu1 O1 76.61(16) . .
O2 Eu1 O1 53.64(14) . .
O3 Eu1 O5 152.24(16) 1_545 .
O2W Eu1 O5 131.28(17) . .
O1W Eu1 O5 94.75(18) . .
O2 Eu1 O5 79.29(16) . .
O1 Eu1 O5 72.83(16) . .
O3 Eu1 O4 114.93(15) 1_545 3_766
O2W Eu1 O4 85.51(17) . 3_766
O1W Eu1 O4 145.84(17) . 3_766
O2 Eu1 O4 81.67(15) . 3_766
O1 Eu1 O4 128.99(16) . 3_766
O5 Eu1 O4 76.10(16) . 3_766
O3 Eu1 O6 153.91(16) 1_545 .
O2W Eu1 O6 78.96(17) . .
O1W Eu1 O6 77.68(18) . .
O2 Eu1 O6 128.26(15) . .
O1 Eu1 O6 116.10(16) . .
O5 Eu1 O6 52.46(16) . .
O4 Eu1 O6 70.66(15) 3_766 .
O3 Eu1 O3 65.34(17) 1_545 3_766
O2W Eu1 O3 70.11(15) . 3_766
O1W Eu1 O3 140.98(16) . 3_766
O2 Eu1 O3 74.64(14) . 3_766
O1 Eu1 O3 123.44(14) . 3_766
O5 Eu1 O3 122.07(15) . 3_766
O4 Eu1 O3 49.75(14) 3_766 3_766
O6 Eu1 O3 113.15(15) . 3_766
O3 Eu1 C1 78.05(17) 1_545 .
O2W Eu1 C1 154.29(19) . .
O1W Eu1 C1 103.04(19) . .
O2 Eu1 C1 26.92(16) . .
O1 Eu1 C1 26.72(16) . .
O5 Eu1 C1 74.35(17) . .
O4 Eu1 C1 105.83(18) 3_766 .
O6 Eu1 C1 126.38(17) . .
O3 Eu1 C1 99.32(17) 3_766 .
O3 Eu1 C9 177.53(16) 1_545 .
O2W Eu1 C9 104.2(2) . .
O1W Eu1 C9 89.26(19) . .
O2 Eu1 C9 103.17(19) . .
O1 Eu1 C9 97.23(18) . .
O5 Eu1 C9 27.07(17) . .
O4 Eu1 C9 67.54(16) 3_766 .
O6 Eu1 C9 25.91(17) . .
O3 Eu1 C9 117.12(16) 3_766 .
C1 Eu1 C9 101.4(2) . .
O3 Eu1 C8 90.72(17) 1_545 3_766
O2W Eu1 C8 75.96(18) . 3_766
O1W Eu1 C8 151.30(18) . 3_766
O2 Eu1 C8 77.94(16) . 3_766
O1 Eu1 C8 131.55(17) . 3_766
O5 Eu1 C8 99.09(17) . 3_766
O4 Eu1 C8 24.38(16) 3_766 3_766
O6 Eu1 C8 91.05(16) . 3_766
O3 Eu1 C8 25.40(14) 3_766 3_766
C1 Eu1 C8 104.85(19) . 3_766
C9 Eu1 C8 91.75(18) . 3_766
O1 C1 O2 120.8(6) . .
O1 C1 C2 119.6(6) . .
O2 C1 C2 119.6(6) . .
O1 C1 Eu1 60.5(4) . .
O2 C1 Eu1 60.2(3) . .
C2 C1 Eu1 179.8(6) . .
C3 C2 C7 119.1(6) . .
C3 C2 C1 120.3(6) . .
C7 C2 C1 120.6(6) . .
C2 C3 C4 121.6(7) . .
C2 C3 H6A 119.2 . .
C4 C3 H6A 119.2 . .
C5 C4 C3 119.4(7) . .
C5 C4 H5C 120.3 . .
C3 C4 H5C 120.3 . .
C4 C5 C6 120.1(7) . .
C4 C5 H4A 119.9 . .
C6 C5 H4A 119.9 . .
C7 C6 C5 120.6(7) . .
C7 C6 H3A 119.7 . .
C5 C6 H3A 119.7 . .
C6 C7 C2 119.1(6) . .
C6 C7 C8 116.2(6) . .
C2 C7 C8 124.6(6) . .
O4 C8 O3 119.6(6) . .
O4 C8 C7 119.0(6) . .
O3 C8 C7 121.1(5) . .
O4 C8 Eu1 54.5(3) . 3_766
O3 C8 Eu1 65.2(3) . 3_766
C7 C8 Eu1 168.7(4) . 3_766
O6 C9 O5 119.8(6) . .
O6 C9 C10 122.7(7) . .
O5 C9 C10 117.5(6) . .
O6 C9 Eu1 61.5(4) . .
O5 C9 Eu1 60.1(3) . .
C10 C9 Eu1 165.0(5) . .
C9 C10 C11 113.9(6) . .
C9 C10 H10A 108.8 . .
C11 C10 H10A 108.8 . .
C9 C10 H10B 108.8 . .
C11 C10 H10B 108.8 . .
H10A C10 H10B 107.7 . .
C11 C11 C10 112.5(7) 3_666 .
C11 C11 H11A 109.1 3_666 .
C10 C11 H11A 109.1 . .
C11 C11 H11B 109.1 3_666 .
C10 C11 H11B 109.1 . .
H11A C11 H11B 107.8 . .
C1 O1 Eu1 92.7(4) . .
Eu1 O1W H1WA 122(5) . .
Eu1 O1W H1WB 123(5) . .
H1WA O1W H1WB 114(7) . .
C1 O2 Eu1 92.8(4) . .
Eu1 O2W H8A 136(5) . .
Eu1 O2W H8B 131(5) . .
H8A O2W H8B 91(6) . .
C8 O3 Eu1 155.8(4) . 1_565
C8 O3 Eu1 89.4(4) . 3_766
Eu1 O3 Eu1 114.65(17) 1_565 3_766
C8 O4 Eu1 101.1(4) . 3_766
C9 O5 Eu1 92.8(4) . .
C9 O6 Eu1 92.6(4) . .

loop_
_geom_bond_atom_site_label_1
_geom_bond_atom_site_label_2
_geom_bond_distance
_geom_bond_site_symmetry_2
Eu1 O3 2.391(5) 1_545
Eu1 O2W 2.391(5) .
Eu1 O1W 2.421(5) .
Eu1 O2 2.438(4) .
Eu1 O1 2.445(5) .
Eu1 O5 2.453(4) .
Eu1 O4 2.463(5) 3_766
Eu1 O6 2.487(5) .
Eu1 O3 2.693(4) 3_766
Eu1 C1 2.805(7) .
Eu1 C9 2.826(7) .
Eu1 C8 2.967(6) 3_766
C1 O1 1.263(8) .
C1 O2 1.271(7) .
C1 C2 1.491(9) .
C2 C3 1.381(9) .
C2 C7 1.399(9) .
C3 C4 1.383(10) .
C3 H6A 0.9300 .
C4 C5 1.364(10) .
C4 H5C 0.9300 .
C5 C6 1.397(9) .
C5 H4A 0.9300 .
C6 C7 1.386(9) .
C6 H3A 0.9300 .
C7 C8 1.499(8) .
C8 O4 1.248(7) .
C8 O3 1.273(7) .
C8 Eu1 2.967(6) 3_766
C9 O6 1.236(8) .
C9 O5 1.288(8) .
C9 C10 1.502(9) .
C10 C11 1.520(9) .
C10 H10A 0.9700 .
C10 H10B 0.9700 .
C11 C11 1.515(12) 3_666
C11 H11A 0.9700 .
C11 H11B 0.9700 .
O1W H1WA 0.90(2) .
O1W H1WB 0.88(2) .
O2W H8A 0.89(2) .
O2W H8B 0.89(2) .
O3 Eu1 2.391(5) 1_565
O3 Eu1 2.693(4) 3_766
O4 Eu1 2.462(5) 3_766
